data_4330506
loop_
_publ_author_name
'Alison R. Fout'
'Dianne J. Xiao'
'Qinliang Zhao'
'T. David Harris'
'Evan R. King'
'Emily V. Eames'
'Shao-Liang Zheng'
'Theodore A. Betley'

_publ_section_title
;
 Trigonal Mn3 and Co3 Clusters Supported by Weak-Field Ligands: A
 Structural, Spectroscopic, Magnetic, and Computational Investigation into
 the Correlation of Molecular and Electronic Structure
;
_journal_name_full 'Inorganic Chemistry'
_journal_page_first 10290
_journal_page_last 10299
_journal_paper_doi 10.1021/ic301278m
_journal_volume 51
_journal_year 2012
_chemical_formula_sum 'C44 H75 Co3 F6 N6 O3 P4'
_chemical_formula_weight 1150.77
_chemical_name_systematic
; 
 ? 
;
_space_group_IT_number 14
_symmetry_cell_setting monoclinic
_symmetry_space_group_name_Hall '-P 2ybc'
_symmetry_space_group_name_H-M 'P 1 21/c 1'
_atom_sites_solution_hydrogens geom
_atom_sites_solution_primary direct
_atom_sites_solution_secondary difmap
_audit_creation_method SHELXL-97
_cell_angle_alpha 90.00
_cell_angle_beta 93.949(8)
_cell_angle_gamma 90.00
_cell_formula_units_Z 4
_cell_length_a 10.877(4)
_cell_length_b 17.822(7)
_cell_length_c 25.844(10)
_cell_measurement_reflns_used 3257
_cell_measurement_temperature 100(2)
_cell_measurement_theta_max 21.38
_cell_measurement_theta_min 2.197
_cell_volume 4998(3)
_computing_cell_refinement 'SAINT 7.46A (Bruker-AXS, 2009)'
_computing_data_collection 'APEX2 v2009.3.0 (Bruker-AXS, 2009)'
_computing_data_reduction 'SAINT 7.46A (Bruker-AXS, 2009)'
_computing_molecular_graphics 'Bruker SHELXTL'
_computing_publication_material 'Bruker SHELXTL'
_computing_structure_refinement 'SHELXL-97 (Sheldrick, 2008)'
_computing_structure_solution 'SHELXS-97 (Sheldrick, 2008)'
_diffrn_ambient_temperature 100(2)
_diffrn_measured_fraction_theta_full 0.993
_diffrn_measured_fraction_theta_max 0.993
_diffrn_measurement_device_type 'Bruker d8 goniometer with CCD area detector'
_diffrn_measurement_method 'phi and omega scans'
_diffrn_radiation_monochromator graphite
_diffrn_radiation_source 'fine-focus sealed tube'
_diffrn_radiation_type MoK\a
_diffrn_radiation_wavelength 0.71073
_diffrn_reflns_av_R_equivalents 0.2214
_diffrn_reflns_av_sigmaI/netI 0.1981
_diffrn_reflns_limit_h_max 13
_diffrn_reflns_limit_h_min -13
_diffrn_reflns_limit_k_max 21
_diffrn_reflns_limit_k_min -21
_diffrn_reflns_limit_l_max 31
_diffrn_reflns_limit_l_min -31
_diffrn_reflns_number 51143
_diffrn_reflns_theta_full 25.91
_diffrn_reflns_theta_max 25.91
_diffrn_reflns_theta_min 1.58
_exptl_absorpt_coefficient_mu 1.180
_exptl_absorpt_correction_T_max 0.8911
_exptl_absorpt_correction_T_min 0.8336
_exptl_absorpt_correction_type multi-scan
_exptl_absorpt_process_details 'SADABS (Sheldrick, 2009)'
_exptl_crystal_colour red
_exptl_crystal_density_diffrn 1.529
_exptl_crystal_description plate
_exptl_crystal_F_000 2400
_exptl_crystal_size_max 0.16
_exptl_crystal_size_mid 0.14
_exptl_crystal_size_min 0.10
_refine_diff_density_max 1.216
_refine_diff_density_min -0.913
_refine_diff_density_rms 0.147
_refine_ls_extinction_method none
_refine_ls_goodness_of_fit_ref 1.027
_refine_ls_hydrogen_treatment constr
_refine_ls_matrix_type full
_refine_ls_number_parameters 601
_refine_ls_number_reflns 9671
_refine_ls_number_restraints 198
_refine_ls_restrained_S_all 1.024
_refine_ls_R_factor_all 0.2229
_refine_ls_R_factor_gt 0.0985
_refine_ls_shift/su_max 0.000
_refine_ls_shift/su_mean 0.000
_refine_ls_structure_factor_coef Fsqd
_refine_ls_weighting_details 'calc w=1/[\s^2^(Fo^2^)+(0.0443P)^2^+87.2199P] where P=(Fo^2^+2Fc^2^)/3'
_refine_ls_weighting_scheme calc
_refine_ls_wR_factor_gt 0.2030
_refine_ls_wR_factor_ref 0.2573
_reflns_number_gt 4307
_reflns_number_total 9671
_reflns_threshold_expression >2sigma(I)
_cod_data_source_file ic301278m_si_003_09.cif
_cod_data_source_block LNhCo3PMe3Ph6
_cod_database_code 4330506

loop_
_symmetry_equiv_pos_as_xyz
'x, y, z'
'-x, y+1/2, -z+1/2'
'-x, -y, -z'
'x, -y-1/2, z-1/2'

loop_
_atom_site_label
_atom_site_type_symbol
_atom_site_fract_x
_atom_site_fract_y
_atom_site_fract_z
_atom_site_U_iso_or_equiv
_atom_site_adp_type
_atom_site_occupancy
_atom_site_symmetry_multiplicity
_atom_site_calc_flag
_atom_site_refinement_flags
_atom_site_disorder_assembly
_atom_site_disorder_group
Co1 Co 0.66571(14) 0.75723(9) 0.30568(7) 0.0274(4) Uani 1 1 d . . .
Co2 Co 0.48462(14) 0.68833(9) 0.29635(6) 0.0267(4) Uani 1 1 d . . .
Co3 Co 0.59919(14) 0.68959(8) 0.37549(6) 0.0268(4) Uani 1 1 d . . .
P1 P 0.8082(3) 0.82555(18) 0.27202(14) 0.0335(8) Uani 1 1 d . . .
P2 P 0.3304(3) 0.64307(17) 0.24603(13) 0.0313(8) Uani 1 1 d . . .
P3 P 0.6343(3) 0.64534(18) 0.45471(13) 0.0316(8) Uani 1 1 d . . .
N1 N 0.5078(9) 0.7918(5) 0.2767(4) 0.031(2) Uani 1 1 d . . .
N2 N 0.4258(8) 0.7082(4) 0.3641(4) 0.024(2) Uani 1 1 d . . .
N3 N 0.6494(8) 0.7939(5) 0.3757(4) 0.031(2) Uani 1 1 d . . .
N4 N 0.6172(8) 0.6876(5) 0.2496(4) 0.031(2) Uani 1 1 d . . .
H4 H 0.6623 0.6441 0.2448 0.037 Uiso 1 1 calc R . .
N5 N 0.5323(8) 0.6018(5) 0.3394(4) 0.030(2) Uani 1 1 d . . .
H5 H 0.5845 0.5653 0.3274 0.036 Uiso 1 1 calc R . .
N6 N 0.7658(8) 0.6907(5) 0.3517(4) 0.031(2) Uani 1 1 d . . .
H6 H 0.7997 0.6473 0.3387 0.037 Uiso 1 1 calc R . .
C1 C 0.3655(11) 0.9162(6) 0.3752(5) 0.034(3) Uani 1 1 d . . .
H1A H 0.4072 0.9626 0.3662 0.051 Uiso 1 1 calc R . .
H1B H 0.3584 0.9142 0.4128 0.051 Uiso 1 1 calc R . .
H1C H 0.2830 0.9148 0.3574 0.051 Uiso 1 1 calc R . .
C2 C 0.4402(11) 0.8486(6) 0.3583(5) 0.035(3) Uani 1 1 d . . .
C3 C 0.4398(10) 0.8532(6) 0.3004(5) 0.032(3) Uani 1 1 d . . .
H3A H 0.3534 0.8526 0.2856 0.038 Uiso 1 1 calc R . .
H3B H 0.4766 0.9017 0.2909 0.038 Uiso 1 1 calc R . .
C4 C 0.3679(11) 0.7795(6) 0.3755(5) 0.029(3) Uani 1 1 d . . .
H4A H 0.3593 0.7827 0.4133 0.035 Uiso 1 1 calc R . .
H4B H 0.2842 0.7806 0.3579 0.035 Uiso 1 1 calc R . .
C5 C 0.5634(10) 0.8546(6) 0.3874(5) 0.032(3) Uani 1 1 d . . .
H5A H 0.6009 0.9033 0.3790 0.039 Uiso 1 1 calc R . .
H5B H 0.5518 0.8542 0.4250 0.039 Uiso 1 1 calc R . .
C6 C 0.5094(6) 0.7927(4) 0.2238(2) 0.028(3) Uani 1 1 d G . .
C7 C 0.4571(6) 0.8429(3) 0.1875(3) 0.029(3) Uani 1 1 d G . .
H7 H 0.4123 0.8850 0.1986 0.035 Uiso 1 1 calc R . .
C8 C 0.4703(7) 0.8314(4) 0.1350(3) 0.037(3) Uani 1 1 d G . .
H8 H 0.4345 0.8658 0.1101 0.044 Uiso 1 1 calc R . .
C9 C 0.5358(7) 0.7698(4) 0.1188(2) 0.037(3) Uani 1 1 d G . .
H9 H 0.5448 0.7619 0.0829 0.044 Uiso 1 1 calc R . .
C10 C 0.5881(6) 0.7196(3) 0.1551(3) 0.030(3) Uani 1 1 d G . .
H10 H 0.6329 0.6774 0.1440 0.036 Uiso 1 1 calc R . .
C11 C 0.5749(6) 0.7310(3) 0.2076(3) 0.029(3) Uani 1 1 d G . .
C17 C 0.4288(5) 0.5818(4) 0.3638(3) 0.026(3) Uani 1 1 d G . .
C16 C 0.3851(6) 0.5104(3) 0.3741(3) 0.035(3) Uani 1 1 d G . .
H16 H 0.4291 0.4674 0.3640 0.042 Uiso 1 1 calc R . .
C15 C 0.2769(7) 0.5019(3) 0.3992(3) 0.032(3) Uani 1 1 d G . .
H15 H 0.2470 0.4532 0.4062 0.038 Uiso 1 1 calc R . .
C14 C 0.2124(5) 0.5649(4) 0.4140(3) 0.035(3) Uani 1 1 d G . .
H14 H 0.1385 0.5591 0.4311 0.042 Uiso 1 1 calc R . .
C13 C 0.2562(6) 0.6362(3) 0.4037(3) 0.030(3) Uani 1 1 d G . .
H13 H 0.2121 0.6792 0.4138 0.036 Uiso 1 1 calc R . .
C12 C 0.3644(6) 0.6447(3) 0.3786(3) 0.035(3) Uani 1 1 d G . .
C23 C 0.8346(6) 0.7356(4) 0.3856(3) 0.030(3) Uani 1 1 d G . .
C22 C 0.9562(6) 0.7268(4) 0.4048(3) 0.041(3) Uani 1 1 d G . .
H22 H 1.0028 0.6850 0.3945 0.049 Uiso 1 1 calc R . .
C21 C 1.0097(5) 0.7793(5) 0.4393(3) 0.046(4) Uani 1 1 d G . .
H21 H 1.0928 0.7733 0.4525 0.055 Uiso 1 1 calc R . .
C20 C 0.9416(6) 0.8405(4) 0.4544(3) 0.040(3) Uani 1 1 d G . .
H20 H 0.9781 0.8763 0.4779 0.048 Uiso 1 1 calc R . .
C19 C 0.8199(6) 0.8492(3) 0.4351(3) 0.032(3) Uani 1 1 d G . .
H19 H 0.7734 0.8911 0.4455 0.039 Uiso 1 1 calc R . .
C18 C 0.7665(5) 0.7968(4) 0.4007(3) 0.032(3) Uani 1 1 d G . .
C24 C 0.9334(12) 0.7697(8) 0.2513(6) 0.054(4) Uani 1 1 d . . .
H24A H 0.9756 0.7450 0.2814 0.082 Uiso 1 1 calc R . .
H24B H 0.9918 0.8020 0.2345 0.082 Uiso 1 1 calc R . .
H24C H 0.9012 0.7315 0.2266 0.082 Uiso 1 1 calc R . .
C25 C 0.7667(10) 0.8809(7) 0.2154(5) 0.038(3) Uani 1 1 d . . .
H25A H 0.7323 0.8483 0.1875 0.057 Uiso 1 1 calc R . .
H25B H 0.8401 0.9064 0.2041 0.057 Uiso 1 1 calc R . .
H25C H 0.7051 0.9184 0.2237 0.057 Uiso 1 1 calc R . .
C26 C 0.8870(12) 0.8946(7) 0.3116(5) 0.045(4) Uani 1 1 d . . .
H26A H 0.8275 0.9314 0.3230 0.067 Uiso 1 1 calc R . .
H26B H 0.9480 0.9201 0.2917 0.067 Uiso 1 1 calc R . .
H26C H 0.9287 0.8704 0.3420 0.067 Uiso 1 1 calc R . .
C27 C 0.3819(12) 0.5640(8) 0.2109(5) 0.047(4) Uani 1 1 d . . .
H27A H 0.4514 0.5789 0.1910 0.070 Uiso 1 1 calc R . .
H27B H 0.3144 0.5457 0.1871 0.070 Uiso 1 1 calc R . .
H27C H 0.4081 0.5241 0.2353 0.070 Uiso 1 1 calc R . .
C28 C 0.1938(10) 0.6094(7) 0.2738(4) 0.037(3) Uani 1 1 d . . .
H28A H 0.2124 0.5623 0.2924 0.055 Uiso 1 1 calc R . .
H28B H 0.1292 0.6005 0.2462 0.055 Uiso 1 1 calc R . .
H28C H 0.1654 0.6468 0.2980 0.055 Uiso 1 1 calc R . .
C29 C 0.2596(10) 0.6996(7) 0.1952(5) 0.042(3) Uani 1 1 d . . .
H29A H 0.2319 0.7470 0.2096 0.063 Uiso 1 1 calc R . .
H29B H 0.1886 0.6728 0.1786 0.063 Uiso 1 1 calc R . .
H29C H 0.3193 0.7099 0.1694 0.063 Uiso 1 1 calc R . .
C30 C 0.7239(12) 0.5601(7) 0.4531(5) 0.039(3) Uani 1 1 d . . .
H30A H 0.6784 0.5227 0.4316 0.059 Uiso 1 1 calc R . .
H30B H 0.7391 0.5406 0.4885 0.059 Uiso 1 1 calc R . .
H30C H 0.8027 0.5708 0.4384 0.059 Uiso 1 1 calc R . .
C31 C 0.5068(11) 0.6165(7) 0.4917(4) 0.036(3) Uani 1 1 d . . .
H31A H 0.4503 0.6589 0.4949 0.054 Uiso 1 1 calc R . .
H31B H 0.5383 0.6002 0.5263 0.054 Uiso 1 1 calc R . .
H31C H 0.4627 0.5750 0.4738 0.054 Uiso 1 1 calc R . .
C32 C 0.7188(11) 0.7003(7) 0.5027(4) 0.040(3) Uani 1 1 d . . .
H32A H 0.8028 0.7081 0.4923 0.060 Uiso 1 1 calc R . .
H32B H 0.7219 0.6739 0.5361 0.060 Uiso 1 1 calc R . .
H32C H 0.6781 0.7489 0.5061 0.060 Uiso 1 1 calc R . .
O1S O 0.5552(8) 0.1633(5) 0.4865(4) 0.055(3) Uani 1 1 d DU . .
C1S C 0.5380(13) 0.0935(7) 0.4601(7) 0.069(5) Uani 1 1 d DU . .
H1SA H 0.4968 0.1015 0.4252 0.083 Uiso 1 1 calc R . .
H1SB H 0.4863 0.0596 0.4798 0.083 Uiso 1 1 calc R . .
C2S C 0.6620(13) 0.0605(8) 0.4560(7) 0.073(5) Uani 1 1 d DU . .
H2SA H 0.6746 0.0468 0.4196 0.088 Uiso 1 1 calc R . .
H2SB H 0.6723 0.0150 0.4778 0.088 Uiso 1 1 calc R . .
C3S C 0.7512(12) 0.1198(8) 0.4746(7) 0.070(5) Uani 1 1 d DU . .
H3SA H 0.7883 0.1082 0.5097 0.084 Uiso 1 1 calc R . .
H3SB H 0.8176 0.1259 0.4506 0.084 Uiso 1 1 calc R . .
C4S C 0.6746(11) 0.1862(7) 0.4751(6) 0.054(4) Uani 1 1 d DU . .
H4SA H 0.7084 0.2219 0.5017 0.065 Uiso 1 1 calc R . .
H4SB H 0.6718 0.2114 0.4409 0.065 Uiso 1 1 calc R . .
O2S O 1.044(3) 0.412(2) 0.4408(14) 0.076(5) Uani 0.38(3) 1 d PDU A 1
C5S C 1.000(4) 0.382(3) 0.3924(12) 0.078(5) Uani 0.38(3) 1 d PDU A 1
H5SA H 1.0519 0.3383 0.3838 0.094 Uiso 0.38(3) 1 calc PR A 1
H5SB H 1.0051 0.4198 0.3648 0.094 Uiso 0.38(3) 1 calc PR A 1
C6S C 0.873(3) 0.358(3) 0.3957(13) 0.078(5) Uani 0.38(3) 1 d PDU A 1
H6SA H 0.8563 0.3110 0.3755 0.093 Uiso 0.38(3) 1 calc PR A 1
H6SB H 0.8150 0.3970 0.3821 0.093 Uiso 0.38(3) 1 calc PR A 1
C7S C 0.859(4) 0.344(3) 0.4516(15) 0.075(5) Uani 0.38(3) 1 d PDU A 1
H7SA H 0.7800 0.3652 0.4623 0.090 Uiso 0.38(3) 1 calc PR A 1
H7SB H 0.8622 0.2901 0.4598 0.090 Uiso 0.38(3) 1 calc PR A 1
C8S C 0.963(4) 0.384(3) 0.4768(9) 0.074(5) Uani 0.38(3) 1 d PDU A 1
H8SA H 0.9331 0.4260 0.4974 0.089 Uiso 0.38(3) 1 calc PR A 1
H8SB H 1.0096 0.3493 0.5009 0.089 Uiso 0.38(3) 1 calc PR A 1
O2D O 1.0616(17) 0.3878(14) 0.4350(9) 0.076(5) Uani 0.62(3) 1 d PD A 2
C5D C 1.008(2) 0.3453(18) 0.3928(10) 0.078(5) Uani 0.62(3) 1 d PD A 2
H5DA H 1.0672 0.3074 0.3815 0.094 Uiso 0.62(3) 1 calc PR A 2
H5DB H 0.9839 0.3784 0.3630 0.094 Uiso 0.62(3) 1 calc PR A 2
C6D C 0.900(2) 0.3090(15) 0.4123(12) 0.078(5) Uani 0.62(3) 1 d PD A 2
H6DA H 0.9232 0.2645 0.4338 0.093 Uiso 0.62(3) 1 calc PR A 2
H6DB H 0.8401 0.2938 0.3836 0.093 Uiso 0.62(3) 1 calc PR A 2
C7D C 0.849(2) 0.3705(16) 0.4442(12) 0.075(5) Uani 0.62(3) 1 d PD A 2
H7DA H 0.7915 0.4027 0.4229 0.090 Uiso 0.62(3) 1 calc PR A 2
H7DB H 0.8068 0.3500 0.4737 0.090 Uiso 0.62(3) 1 calc PR A 2
C8D C 0.960(2) 0.4121(16) 0.4622(12) 0.074(5) Uani 0.62(3) 1 d PD A 2
H8DA H 0.9459 0.4665 0.4563 0.089 Uiso 0.62(3) 1 calc PR A 2
H8DB H 0.9771 0.4039 0.4999 0.089 Uiso 0.62(3) 1 calc PR A 2
O3S O 0.997(2) 0.9256(14) 0.6238(11) 0.083(4) Uani 0.483(14) 1 d PDU B 1
C9S C 0.898(3) 0.8737(16) 0.6218(14) 0.080(4) Uani 0.483(14) 1 d PDU B 1
H9SA H 0.8637 0.8708 0.6562 0.096 Uiso 0.483(14) 1 calc PR B 1
H9SB H 0.9290 0.8232 0.6132 0.096 Uiso 0.483(14) 1 calc PR B 1
C10S C 0.803(3) 0.8967(19) 0.5829(17) 0.072(4) Uani 0.483(14) 1 d PDU B 1
H10A H 0.7276 0.9118 0.5998 0.086 Uiso 0.483(14) 1 calc PR B 1
H10B H 0.7814 0.8547 0.5589 0.086 Uiso 0.483(14) 1 calc PR B 1
C11S C 0.851(2) 0.9603(12) 0.5545(9) 0.070(4) Uani 0.483(14) 1 d PDU B 1
H11A H 0.8733 0.9449 0.5196 0.083 Uiso 0.483(14) 1 calc PR B 1
H11B H 0.7902 1.0016 0.5510 0.083 Uiso 0.483(14) 1 calc PR B 1
C12S C 0.959(3) 0.9827(18) 0.5868(16) 0.081(4) Uani 0.483(14) 1 d PDU B 1
H12A H 1.0278 0.9931 0.5645 0.097 Uiso 0.483(14) 1 calc PR B 1
H12B H 0.9413 1.0295 0.6054 0.097 Uiso 0.483(14) 1 calc PR B 1
O3D O 1.0198(18) 0.8667(10) 0.6067(10) 0.083(4) Uani 0.517(14) 1 d PD B 2
C9D C 0.894(2) 0.8479(12) 0.5963(16) 0.080(4) Uani 0.517(14) 1 d PD B 2
H9DA H 0.8605 0.8259 0.6276 0.096 Uiso 0.517(14) 1 calc PR B 2
H9DB H 0.8850 0.8104 0.5680 0.096 Uiso 0.517(14) 1 calc PR B 2
C10D C 0.825(2) 0.9156(15) 0.5811(19) 0.072(4) Uani 0.517(14) 1 d PD B 2
H10C H 0.7676 0.9293 0.6076 0.086 Uiso 0.517(14) 1 calc PR B 2
H10D H 0.7774 0.9083 0.5475 0.086 Uiso 0.517(14) 1 calc PR B 2
C11D C 0.920(3) 0.9746(14) 0.5768(16) 0.070(4) Uani 0.517(14) 1 d PD B 2
H11C H 0.9451 0.9789 0.5408 0.083 Uiso 0.517(14) 1 calc PR B 2
H11D H 0.8902 1.0240 0.5883 0.083 Uiso 0.517(14) 1 calc PR B 2
C12D C 1.022(3) 0.9468(12) 0.6120(17) 0.081(4) Uani 0.517(14) 1 d PD B 2
H12C H 1.1013 0.9674 0.6022 0.097 Uiso 0.517(14) 1 calc PR B 2
H12D H 1.0093 0.9615 0.6482 0.097 Uiso 0.517(14) 1 calc PR B 2
P4 P 0.8287(3) 0.49926(19) 0.27142(16) 0.0429(10) Uani 1 1 d . . .
F1 F 0.8492(7) 0.4814(5) 0.2130(3) 0.064(2) Uani 1 1 d . . .
F2 F 0.9706(6) 0.4916(4) 0.2855(3) 0.051(2) Uani 1 1 d . . .
F3 F 0.8099(7) 0.4129(4) 0.2824(4) 0.059(2) Uani 1 1 d . . .
F4 F 0.6860(7) 0.5085(4) 0.2576(4) 0.064(3) Uani 1 1 d . . .
F5 F 0.8457(7) 0.5856(4) 0.2608(3) 0.058(2) Uani 1 1 d . . .
F6 F 0.8054(8) 0.5180(4) 0.3290(3) 0.062(2) Uani 1 1 d . . .

loop_
_atom_site_aniso_label
_atom_site_aniso_U_11
_atom_site_aniso_U_22
_atom_site_aniso_U_33
_atom_site_aniso_U_23
_atom_site_aniso_U_13
_atom_site_aniso_U_12
Co1 0.0266(8) 0.0178(8) 0.0375(10) -0.0021(7) -0.0014(7) 0.0000(7)
Co2 0.0273(8) 0.0166(8) 0.0358(10) 0.0016(7) -0.0004(7) 0.0011(7)
Co3 0.0266(8) 0.0157(8) 0.0377(10) -0.0005(7) -0.0018(7) 0.0018(7)
P1 0.0343(18) 0.0229(18) 0.043(2) -0.0001(15) 0.0001(15) -0.0024(14)
P2 0.0299(17) 0.0213(17) 0.042(2) 0.0046(15) -0.0041(15) -0.0008(13)
P3 0.0353(18) 0.0223(17) 0.037(2) 0.0008(15) -0.0020(15) 0.0031(14)
N1 0.037(6) 0.011(5) 0.047(7) 0.000(4) 0.006(5) 0.007(4)
N2 0.025(5) 0.004(5) 0.040(6) 0.002(4) -0.004(4) -0.004(4)
N3 0.026(5) 0.018(5) 0.049(7) 0.006(5) 0.001(5) -0.002(4)
N4 0.024(5) 0.021(5) 0.048(7) 0.001(5) -0.001(4) -0.001(4)
N5 0.023(5) 0.029(6) 0.038(6) -0.001(5) -0.001(4) 0.006(4)
N6 0.016(5) 0.025(5) 0.051(7) -0.007(5) -0.004(4) 0.003(4)
C1 0.038(7) 0.017(6) 0.048(9) 0.001(6) 0.008(6) 0.011(5)
C2 0.035(7) 0.018(7) 0.053(9) 0.003(6) 0.011(6) 0.017(5)
C3 0.023(6) 0.021(7) 0.051(9) 0.002(6) 0.003(6) -0.001(5)
C4 0.038(7) 0.012(6) 0.037(8) 0.003(5) -0.007(6) 0.001(5)
C5 0.034(7) 0.016(6) 0.046(8) 0.001(6) -0.002(6) 0.010(5)
C6 0.032(6) 0.018(6) 0.032(7) -0.006(5) -0.004(5) -0.013(5)
C7 0.023(6) 0.015(6) 0.048(8) 0.007(6) 0.001(5) -0.001(5)
C8 0.033(7) 0.024(7) 0.051(9) 0.002(6) -0.005(6) -0.019(6)
C9 0.041(7) 0.038(8) 0.031(8) 0.000(6) -0.005(6) -0.004(6)
C10 0.023(6) 0.026(7) 0.040(8) -0.001(6) -0.002(5) -0.005(5)
C11 0.031(6) 0.011(6) 0.043(8) 0.001(5) -0.007(6) -0.010(5)
C17 0.023(6) 0.024(7) 0.029(7) 0.005(5) -0.010(5) 0.000(5)
C16 0.054(8) 0.021(7) 0.029(8) -0.003(6) -0.002(6) 0.001(6)
C15 0.043(7) 0.023(7) 0.029(7) 0.009(5) 0.003(6) -0.005(6)
C14 0.032(7) 0.029(7) 0.043(8) 0.003(6) 0.002(6) 0.005(6)
C13 0.027(6) 0.025(7) 0.039(8) 0.000(6) 0.002(5) 0.002(5)
C12 0.031(7) 0.021(7) 0.052(9) -0.003(6) 0.000(6) -0.002(5)
C23 0.040(7) 0.019(6) 0.031(7) -0.002(5) -0.003(6) 0.000(5)
C22 0.028(7) 0.035(8) 0.061(10) -0.015(7) 0.000(6) 0.003(6)
C21 0.035(7) 0.054(9) 0.048(9) -0.016(7) -0.010(6) 0.002(7)
C20 0.038(7) 0.034(8) 0.048(9) -0.011(6) 0.003(6) -0.005(6)
C19 0.034(7) 0.022(7) 0.041(8) -0.008(6) -0.001(6) -0.005(5)
C18 0.031(7) 0.012(6) 0.053(9) 0.010(6) -0.001(6) -0.007(5)
C24 0.035(8) 0.043(9) 0.086(12) 0.003(8) 0.008(8) 0.009(6)
C25 0.038(7) 0.034(7) 0.042(8) 0.004(6) 0.003(6) -0.018(6)
C26 0.047(8) 0.042(8) 0.045(9) -0.005(7) 0.002(7) -0.021(7)
C27 0.046(8) 0.044(9) 0.050(9) -0.013(7) 0.001(7) -0.017(7)
C28 0.036(7) 0.034(7) 0.039(8) -0.002(6) -0.004(6) -0.005(6)
C29 0.027(7) 0.056(9) 0.041(8) 0.008(7) -0.012(6) -0.012(6)
C30 0.050(8) 0.034(8) 0.033(8) 0.011(6) -0.002(6) 0.018(6)
C31 0.038(7) 0.031(7) 0.039(8) 0.000(6) -0.008(6) 0.006(6)
C32 0.044(8) 0.034(8) 0.040(8) 0.008(6) -0.003(6) 0.006(6)
O1S 0.051(5) 0.045(6) 0.070(7) 0.003(5) 0.003(5) 0.002(4)
C1S 0.065(8) 0.042(9) 0.097(14) 0.012(8) -0.016(9) -0.011(7)
C2S 0.074(10) 0.055(9) 0.089(13) -0.020(9) -0.006(10) -0.004(7)
C3S 0.051(7) 0.056(9) 0.104(15) -0.001(10) 0.012(9) -0.001(6)
C4S 0.051(7) 0.053(7) 0.057(10) 0.001(8) -0.003(7) -0.003(6)
O2S 0.070(7) 0.066(12) 0.092(9) 0.000(8) 0.009(6) -0.017(7)
C5S 0.079(8) 0.066(12) 0.089(8) -0.003(9) 0.015(7) -0.016(9)
C6S 0.079(8) 0.067(12) 0.088(9) -0.010(9) 0.011(7) -0.021(9)
C7S 0.072(8) 0.068(12) 0.087(9) -0.013(9) 0.012(7) -0.019(8)
C8S 0.068(8) 0.065(12) 0.089(9) -0.011(8) 0.012(6) -0.017(8)
O2D 0.070(7) 0.066(12) 0.092(9) 0.000(8) 0.009(6) -0.017(7)
C5D 0.079(8) 0.066(12) 0.089(8) -0.003(9) 0.015(7) -0.016(9)
C6D 0.079(8) 0.067(12) 0.088(9) -0.010(9) 0.011(7) -0.021(9)
C7D 0.072(8) 0.068(12) 0.087(9) -0.013(9) 0.012(7) -0.019(8)
C8D 0.068(8) 0.065(12) 0.089(9) -0.011(8) 0.012(6) -0.017(8)
O3S 0.090(8) 0.041(8) 0.115(10) -0.005(7) -0.010(7) -0.012(7)
C9S 0.088(9) 0.039(9) 0.110(11) 0.003(7) -0.003(8) -0.012(7)
C10S 0.076(9) 0.029(9) 0.110(11) 0.001(8) 0.004(8) -0.008(6)
C11S 0.072(10) 0.026(8) 0.111(11) 0.000(7) 0.004(7) -0.006(7)
C12S 0.085(10) 0.035(8) 0.119(11) -0.003(7) -0.006(8) -0.015(7)
O3D 0.090(8) 0.041(8) 0.115(10) -0.005(7) -0.010(7) -0.012(7)
C9D 0.088(9) 0.039(9) 0.110(11) 0.003(7) -0.003(8) -0.012(7)
C10D 0.076(9) 0.029(9) 0.110(11) 0.001(8) 0.004(8) -0.008(6)
C11D 0.072(10) 0.026(8) 0.111(11) 0.000(7) 0.004(7) -0.006(7)
C12D 0.085(10) 0.035(8) 0.119(11) -0.003(7) -0.006(8) -0.015(7)
P4 0.0324(19) 0.0263(19) 0.070(3) -0.0113(18) 0.0054(18) -0.0019(15)
F1 0.060(5) 0.056(6) 0.074(6) -0.018(5) 0.006(5) 0.019(4)
F2 0.035(4) 0.034(4) 0.084(6) -0.011(4) -0.007(4) -0.002(3)
F3 0.037(4) 0.028(4) 0.111(7) -0.009(4) 0.005(4) -0.002(3)
F4 0.039(5) 0.035(5) 0.116(8) -0.010(5) 0.003(5) 0.004(4)
F5 0.054(5) 0.032(5) 0.090(7) -0.004(4) 0.004(5) 0.002(4)
F6 0.081(6) 0.039(5) 0.068(6) -0.010(4) 0.016(5) 0.007(4)

loop_
_atom_type_symbol
_atom_type_description
_atom_type_scat_dispersion_real
_atom_type_scat_dispersion_imag
_atom_type_scat_source
C C 0.0033 0.0016 'International Tables Vol C Tables 4.2.6.8 and 6.1.1.4'
H H 0.0000 0.0000 'International Tables Vol C Tables 4.2.6.8 and 6.1.1.4'
N N 0.0061 0.0033 'International Tables Vol C Tables 4.2.6.8 and 6.1.1.4'
F F 0.0171 0.0103 'International Tables Vol C Tables 4.2.6.8 and 6.1.1.4'
P P 0.1023 0.0942 'International Tables Vol C Tables 4.2.6.8 and 6.1.1.4'
Co Co 0.3494 0.9721 'International Tables Vol C Tables 4.2.6.8 and 6.1.1.4'
O O 0.0106 0.0060 'International Tables Vol C Tables 4.2.6.8 and 6.1.1.4'

loop_
_geom_angle_atom_site_label_1
_geom_angle_atom_site_label_2
_geom_angle_atom_site_label_3
_geom_angle
N1 Co1 N3 96.8(4)
N1 Co1 N4 74.1(4)
N3 Co1 N4 150.1(4)
N1 Co1 N6 150.9(4)
N3 Co1 N6 73.8(4)
N4 Co1 N6 100.2(4)
N1 Co1 P1 107.7(3)
N3 Co1 P1 107.1(3)
N4 Co1 P1 102.7(3)
N6 Co1 P1 101.4(3)
N1 Co1 Co2 53.2(3)
N3 Co1 Co2 98.2(3)
N4 Co1 Co2 53.3(3)
N6 Co1 Co2 100.1(3)
P1 Co1 Co2 150.38(13)
N1 Co1 Co3 98.7(3)
N3 Co1 Co3 53.0(3)
N4 Co1 Co3 99.4(3)
N6 Co1 Co3 53.5(3)
P1 Co1 Co3 149.30(13)
Co2 Co1 Co3 59.94(7)
N1 Co2 N2 96.9(4)
N1 Co2 N4 74.2(4)
N2 Co2 N4 150.3(4)
N1 Co2 N5 150.4(4)
N2 Co2 N5 73.8(4)
N4 Co2 N5 99.7(4)
N1 Co2 P2 107.6(3)
N2 Co2 P2 108.3(3)
N4 Co2 P2 101.4(3)
N5 Co2 P2 102.1(3)
N1 Co2 Co1 52.9(3)
N2 Co2 Co1 98.1(3)
N4 Co2 Co1 53.7(3)
N5 Co2 Co1 99.7(3)
P2 Co2 Co1 149.50(13)
N1 Co2 Co3 98.7(3)
N2 Co2 Co3 52.6(3)
N4 Co2 Co3 99.9(3)
N5 Co2 Co3 53.1(3)
P2 Co2 Co3 149.82(12)
Co1 Co2 Co3 60.18(7)
N2 Co3 N3 96.2(4)
N2 Co3 N5 74.5(4)
N3 Co3 N5 150.7(4)
N2 Co3 N6 150.9(4)
N3 Co3 N6 73.9(4)
N5 Co3 N6 100.5(4)
N2 Co3 P3 108.1(3)
N3 Co3 P3 108.1(3)
N5 Co3 P3 101.2(3)
N6 Co3 P3 101.0(3)
N2 Co3 Co2 53.4(3)
N3 Co3 Co2 98.4(3)
N5 Co3 Co2 53.6(3)
N6 Co3 Co2 100.1(3)
P3 Co3 Co2 149.75(12)
N2 Co3 Co1 98.4(3)
N3 Co3 Co1 53.3(3)
N5 Co3 Co1 99.9(3)
N6 Co3 Co1 53.5(3)
P3 Co3 Co1 149.68(12)
Co2 Co3 Co1 59.89(7)
C26 P1 C25 99.9(6)
C26 P1 C24 102.1(7)
C25 P1 C24 102.4(7)
C26 P1 Co1 118.7(4)
C25 P1 Co1 118.9(4)
C24 P1 Co1 112.4(5)
C27 P2 C29 101.8(7)
C27 P2 C28 103.6(6)
C29 P2 C28 99.0(5)
C27 P2 Co2 109.7(4)
C29 P2 Co2 120.0(4)
C28 P2 Co2 120.2(4)
C32 P3 C30 102.9(6)
C32 P3 C31 99.5(6)
C30 P3 C31 102.0(6)
C32 P3 Co3 119.8(4)
C30 P3 Co3 109.8(4)
C31 P3 Co3 120.1(4)
C6 N1 C3 116.5(9)
C6 N1 Co1 108.7(6)
C3 N1 Co1 122.3(8)
C6 N1 Co2 106.6(6)
C3 N1 Co2 121.3(7)
Co1 N1 Co2 73.9(3)
C12 N2 C4 115.8(8)
C12 N2 Co3 107.8(6)
C4 N2 Co3 123.6(7)
C12 N2 Co2 107.1(6)
C4 N2 Co2 121.1(7)
Co3 N2 Co2 74.0(3)
C18 N3 C5 116.8(9)
C18 N3 Co3 106.6(6)
C5 N3 Co3 121.5(7)
C18 N3 Co1 107.8(6)
C5 N3 Co1 122.5(8)
Co3 N3 Co1 73.7(3)
C11 N4 Co2 105.2(6)
C11 N4 Co1 106.5(6)
Co2 N4 Co1 73.1(4)
C11 N4 H4 120.7
Co2 N4 H4 120.7
Co1 N4 H4 120.7
C17 N5 Co3 106.3(6)
C17 N5 Co2 105.9(6)
Co3 N5 Co2 73.3(3)
C17 N5 H5 120.5
Co3 N5 H5 120.5
Co2 N5 H5 120.5
C23 N6 Co3 106.4(6)
C23 N6 Co1 107.0(6)
Co3 N6 Co1 73.0(3)
C23 N6 H6 120.2
Co3 N6 H6 120.2
Co1 N6 H6 120.2
C2 C1 H1A 109.5
C2 C1 H1B 109.5
H1A C1 H1B 109.5
C2 C1 H1C 109.5
H1A C1 H1C 109.5
H1B C1 H1C 109.5
C5 C2 C3 116.0(10)
C5 C2 C1 106.0(10)
C3 C2 C1 106.0(10)
C5 C2 C4 111.7(10)
C3 C2 C4 111.4(10)
C1 C2 C4 104.8(9)
N1 C3 C2 113.9(9)
N1 C3 H3A 108.8
C2 C3 H3A 108.8
N1 C3 H3B 108.8
C2 C3 H3B 108.8
H3A C3 H3B 107.7
N2 C4 C2 113.7(9)
N2 C4 H4A 108.8
C2 C4 H4A 108.8
N2 C4 H4B 108.8
C2 C4 H4B 108.8
H4A C4 H4B 107.7
N3 C5 C2 113.8(10)
N3 C5 H5A 108.8
C2 C5 H5A 108.8
N3 C5 H5B 108.8
C2 C5 H5B 108.8
H5A C5 H5B 107.7
N1 C6 C7 130.5(6)
N1 C6 C11 109.5(6)
C7 C6 C11 120.0
C6 C7 C8 120.0
C6 C7 H7 120.0
C8 C7 H7 120.0
C7 C8 C9 120.0
C7 C8 H8 120.0
C9 C8 H8 120.0
C10 C9 C8 120.0
C10 C9 H9 120.0
C8 C9 H9 120.0
C9 C10 C11 120.0
C9 C10 H10 120.0
C11 C10 H10 120.0
N4 C11 C10 129.2(6)
N4 C11 C6 110.8(6)
C10 C11 C6 120.0
N5 C17 C16 128.8(6)
N5 C17 C12 111.2(6)
C16 C17 C12 120.0
C15 C16 C17 120.0
C15 C16 H16 120.0
C17 C16 H16 120.0
C16 C15 C14 120.0
C16 C15 H15 120.0
C14 C15 H15 120.0
C15 C14 C13 120.0
C15 C14 H14 120.0
C13 C14 H14 120.0
C12 C13 C14 120.0
C12 C13 H13 120.0
C14 C13 H13 120.0
N2 C12 C13 131.1(6)
N2 C12 C17 108.9(6)
C13 C12 C17 120.0
N6 C23 C22 128.9(6)
N6 C23 C18 111.1(6)
C22 C23 C18 120.0
C21 C22 C23 120.0
C21 C22 H22 120.0
C23 C22 H22 120.0
C22 C21 C20 120.0
C22 C21 H21 120.0
C20 C21 H21 120.0
C21 C20 C19 120.0
C21 C20 H20 120.0
C19 C20 H20 120.0
C18 C19 C20 120.0
C18 C19 H19 120.0
C20 C19 H19 120.0
N3 C18 C19 130.8(6)
N3 C18 C23 109.2(6)
C19 C18 C23 120.0
P1 C24 H24A 109.5
P1 C24 H24B 109.5
H24A C24 H24B 109.5
P1 C24 H24C 109.5
H24A C24 H24C 109.5
H24B C24 H24C 109.5
P1 C25 H25A 109.5
P1 C25 H25B 109.5
H25A C25 H25B 109.5
P1 C25 H25C 109.5
H25A C25 H25C 109.5
H25B C25 H25C 109.5
P1 C26 H26A 109.5
P1 C26 H26B 109.5
H26A C26 H26B 109.5
P1 C26 H26C 109.5
H26A C26 H26C 109.5
H26B C26 H26C 109.5
P2 C27 H27A 109.5
P2 C27 H27B 109.5
H27A C27 H27B 109.5
P2 C27 H27C 109.5
H27A C27 H27C 109.5
H27B C27 H27C 109.5
P2 C28 H28A 109.5
P2 C28 H28B 109.5
H28A C28 H28B 109.5
P2 C28 H28C 109.5
H28A C28 H28C 109.5
H28B C28 H28C 109.5
P2 C29 H29A 109.5
P2 C29 H29B 109.5
H29A C29 H29B 109.5
P2 C29 H29C 109.5
H29A C29 H29C 109.5
H29B C29 H29C 109.5
P3 C30 H30A 109.5
P3 C30 H30B 109.5
H30A C30 H30B 109.5
P3 C30 H30C 109.5
H30A C30 H30C 109.5
H30B C30 H30C 109.5
P3 C31 H31A 109.5
P3 C31 H31B 109.5
H31A C31 H31B 109.5
P3 C31 H31C 109.5
H31A C31 H31C 109.5
H31B C31 H31C 109.5
P3 C32 H32A 109.5
P3 C32 H32B 109.5
H32A C32 H32B 109.5
P3 C32 H32C 109.5
H32A C32 H32C 109.5
H32B C32 H32C 109.5
C4S O1S C1S 104.2(10)
O1S C1S C2S 106.9(10)
O1S C1S H1SA 110.3
C2S C1S H1SA 110.3
O1S C1S H1SB 110.3
C2S C1S H1SB 110.3
H1SA C1S H1SB 108.6
C1S C2S C3S 105.7(11)
C1S C2S H2SA 110.6
C3S C2S H2SA 110.6
C1S C2S H2SB 110.6
C3S C2S H2SB 110.6
H2SA C2S H2SB 108.7
C4S C3S C2S 102.7(11)
C4S C3S H3SA 111.2
C2S C3S H3SA 111.2
C4S C3S H3SB 111.2
C2S C3S H3SB 111.2
H3SA C3S H3SB 109.1
O1S C4S C3S 107.7(11)
O1S C4S H4SA 110.2
C3S C4S H4SA 110.2
O1S C4S H4SB 110.2
C3S C4S H4SB 110.2
H4SA C4S H4SB 108.5
C8S O2S C5S 105.0(16)
O2S C5S C6S 108.9(18)
O2S C5S H5SA 109.9
C6S C5S H5SA 109.9
O2S C5S H5SB 109.9
C6S C5S H5SB 109.9
H5SA C5S H5SB 108.3
C5S C6S C7S 105.3(17)
C5S C6S H6SA 110.7
C7S C6S H6SA 110.7
C5S C6S H6SB 110.7
C7S C6S H6SB 110.7
H6SA C6S H6SB 108.8
C8S C7S C6S 103.3(17)
C8S C7S H7SA 111.1
C6S C7S H7SA 111.1
C8S C7S H7SB 111.1
C6S C7S H7SB 111.1
H7SA C7S H7SB 109.1
O2S C8S C7S 112.3(16)
O2S C8S H8SA 109.1
C7S C8S H8SA 109.1
O2S C8S H8SB 109.1
C7S C8S H8SB 109.1
H8SA C8S H8SB 107.9
C5D O2D C8D 104.6(14)
O2D C5D C6D 105.5(15)
O2D C5D H5DA 110.6
C6D C5D H5DA 110.6
O2D C5D H5DB 110.6
C6D C5D H5DB 110.6
H5DA C5D H5DB 108.8
C5D C6D C7D 101.5(16)
C5D C6D H6DA 111.5
C7D C6D H6DA 111.5
C5D C6D H6DB 111.5
C7D C6D H6DB 111.5
H6DA C6D H6DB 109.3
C8D C7D C6D 103.0(15)
C8D C7D H7DA 111.2
C6D C7D H7DA 111.2
C8D C7D H7DB 111.2
C6D C7D H7DB 111.2
H7DA C7D H7DB 109.1
O2D C8D C7D 109.8(15)
O2D C8D H8DA 109.7
C7D C8D H8DA 109.7
O2D C8D H8DB 109.7
C7D C8D H8DB 109.7
H8DA C8D H8DB 108.2
C9S O3S C12S 105.0(15)
O3S C9S C10S 110.2(15)
O3S C9S H9SA 109.6
C10S C9S H9SA 109.6
O3S C9S H9SB 109.6
C10S C9S H9SB 109.6
H9SA C9S H9SB 108.1
C9S C10S C11S 107.5(16)
C9S C10S H10A 110.2
C11S C10S H10A 110.2
C9S C10S H10B 110.2
C11S C10S H10B 110.2
H10A C10S H10B 108.5
C12S C11S C10S 103.2(17)
C12S C11S H11A 111.1
C10S C11S H11A 111.1
C12S C11S H11B 111.1
C10S C11S H11B 111.1
H11A C11S H11B 109.1
O3S C12S C11S 111.7(17)
O3S C12S H12A 109.3
C11S C12S H12A 109.3
O3S C12S H12B 109.3
C11S C12S H12B 109.3
H12A C12S H12B 107.9
C9D O3D C12D 105.0(16)
O3D C9D C10D 109.0(15)
O3D C9D H9DA 109.9
C10D C9D H9DA 109.9
O3D C9D H9DB 109.9
C10D C9D H9DB 109.9
H9DA C9D H9DB 108.3
C9D C10D C11D 105.1(16)
C9D C10D H10C 110.7
C11D C10D H10C 110.7
C9D C10D H10D 110.7
C11D C10D H10D 110.7
H10C C10D H10D 108.8
C12D C11D C10D 102.3(17)
C12D C11D H11C 111.3
C10D C11D H11C 111.3
C12D C11D H11D 111.3
C10D C11D H11D 111.3
H11C C11D H11D 109.2
O3D C12D C11D 105.8(18)
O3D C12D H12C 110.6
C11D C12D H12C 110.6
O3D C12D H12D 110.6
C11D C12D H12D 110.6
H12C C12D H12D 108.7
F6 P4 F2 91.2(5)
F6 P4 F1 178.5(5)
F2 P4 F1 90.2(5)
F6 P4 F5 89.2(5)
F2 P4 F5 90.0(4)
F1 P4 F5 90.3(5)
F6 P4 F4 88.3(5)
F2 P4 F4 179.0(5)
F1 P4 F4 90.3(5)
F5 P4 F4 89.1(4)
F6 P4 F3 90.4(5)
F2 P4 F3 90.7(4)
F1 P4 F3 90.2(5)
F5 P4 F3 179.2(5)
F4 P4 F3 90.2(4)

loop_
_geom_bond_atom_site_label_1
_geom_bond_atom_site_label_2
_geom_bond_distance
Co1 N1 1.927(10)
Co1 N3 1.942(10)
Co1 N4 1.953(10)
Co1 N6 1.956(9)
Co1 P1 2.197(4)
Co1 Co2 2.320(2)
Co1 Co3 2.326(2)
Co2 N1 1.933(9)
Co2 N2 1.937(10)
Co2 N4 1.944(9)
Co2 N5 1.950(9)
Co2 P2 2.203(4)
Co2 Co3 2.321(2)
Co3 N2 1.918(9)
Co3 N3 1.937(9)
Co3 N5 1.937(10)
Co3 N6 1.954(9)
Co3 P3 2.203(4)
P1 C26 1.782(12)
P1 C25 1.797(12)
P1 C24 1.799(13)
P2 C27 1.787(13)
P2 C29 1.788(12)
P2 C28 1.798(12)
P3 C32 1.785(13)
P3 C30 1.807(12)
P3 C31 1.812(12)
N1 C6 1.368(11)
N1 C3 1.477(14)
N2 C12 1.379(9)
N2 C4 1.457(13)
N3 C18 1.389(10)
N3 C5 1.475(14)
N4 C11 1.386(11)
N4 H4 0.9300
N5 C17 1.376(10)
N5 H5 0.9300
N6 C23 1.369(10)
N6 H6 0.9300
C1 C2 1.534(15)
C1 H1A 0.9800
C1 H1B 0.9800
C1 H1C 0.9800
C2 C5 1.494(16)
C2 C3 1.500(17)
C2 C4 1.542(16)
C3 H3A 0.9900
C3 H3B 0.9900
C4 H4A 0.9900
C4 H4B 0.9900
C5 H5A 0.9900
C5 H5B 0.9900
C6 C7 1.3900
C6 C11 1.3900
C7 C8 1.3900
C7 H7 0.9500
C8 C9 1.3900
C8 H8 0.9500
C9 C10 1.3900
C9 H9 0.9500
C10 C11 1.3900
C10 H10 0.9500
C17 C16 1.3900
C17 C12 1.3900
C16 C15 1.3900
C16 H16 0.9500
C15 C14 1.3900
C15 H15 0.9500
C14 C13 1.3900
C14 H14 0.9500
C13 C12 1.3900
C13 H13 0.9500
C23 C22 1.3900
C23 C18 1.3900
C22 C21 1.3900
C22 H22 0.9500
C21 C20 1.3900
C21 H21 0.9500
C20 C19 1.3900
C20 H20 0.9500
C19 C18 1.3900
C19 H19 0.9500
C24 H24A 0.9800
C24 H24B 0.9800
C24 H24C 0.9800
C25 H25A 0.9800
C25 H25B 0.9800
C25 H25C 0.9800
C26 H26A 0.9800
C26 H26B 0.9800
C26 H26C 0.9800
C27 H27A 0.9800
C27 H27B 0.9800
C27 H27C 0.9800
C28 H28A 0.9800
C28 H28B 0.9800
C28 H28C 0.9800
C29 H29A 0.9800
C29 H29B 0.9800
C29 H29C 0.9800
C30 H30A 0.9800
C30 H30B 0.9800
C30 H30C 0.9800
C31 H31A 0.9800
C31 H31B 0.9800
C31 H31C 0.9800
C32 H32A 0.9800
C32 H32B 0.9800
C32 H32C 0.9800
O1S C4S 1.412(13)
O1S C1S 1.423(14)
C1S C2S 1.482(16)
C1S H1SA 0.9900
C1S H1SB 0.9900
C2S C3S 1.491(16)
C2S H2SA 0.9900
C2S H2SB 0.9900
C3S C4S 1.448(15)
C3S H3SA 0.9900
C3S H3SB 0.9900
C4S H4SA 0.9900
C4S H4SB 0.9900
O2S C8S 1.411(19)
O2S C5S 1.416(18)
C5S C6S 1.46(2)
C5S H5SA 0.9900
C5S H5SB 0.9900
C6S C7S 1.48(2)
C6S H6SA 0.9900
C6S H6SB 0.9900
C7S C8S 1.454(19)
C7S H7SA 0.9900
C7S H7SB 0.9900
C8S H8SA 0.9900
C8S H8SB 0.9900
O2D C5D 1.419(17)
O2D C8D 1.422(18)
C5D C6D 1.464(19)
C5D H5DA 0.9900
C5D H5DB 0.9900
C6D C7D 1.499(19)
C6D H6DA 0.9900
C6D H6DB 0.9900
C7D C8D 1.457(18)
C7D H7DA 0.9900
C7D H7DB 0.9900
C8D H8DA 0.9900
C8D H8DB 0.9900
O3S C9S 1.415(18)
O3S C12S 1.438(19)
C9S C10S 1.455(19)
C9S H9SA 0.9900
C9S H9SB 0.9900
C10S C11S 1.47(2)
C10S H10A 0.9900
C10S H10B 0.9900
C11S C12S 1.45(2)
C11S H11A 0.9900
C11S H11B 0.9900
C12S H12A 0.9900
C12S H12B 0.9900
O3D C9D 1.420(18)
O3D C12D 1.435(19)
C9D C10D 1.458(19)
C9D H9DA 0.9900
C9D H9DB 0.9900
C10D C11D 1.48(2)
C10D H10C 0.9900
C10D H10D 0.9900
C11D C12D 1.47(2)
C11D H11C 0.9900
C11D H11D 0.9900
C12D H12C 0.9900
C12D H12D 0.9900
P4 F6 1.562(9)
P4 F2 1.567(8)
P4 F1 1.575(9)
P4 F5 1.576(8)
P4 F4 1.578(8)
P4 F3 1.581(8)

loop_
_geom_torsion_atom_site_label_1
_geom_torsion_atom_site_label_2
_geom_torsion_atom_site_label_3
_geom_torsion_atom_site_label_4
_geom_torsion
N3 Co1 Co2 N1 92.4(5)
N4 Co1 Co2 N1 -97.6(5)
N6 Co1 Co2 N1 167.2(5)
P1 Co1 Co2 N1 -56.6(4)
Co3 Co1 Co2 N1 130.6(4)
N1 Co1 Co2 N2 -92.6(5)
N3 Co1 Co2 N2 -0.2(4)
N4 Co1 Co2 N2 169.8(4)
N6 Co1 Co2 N2 74.6(4)
P1 Co1 Co2 N2 -149.2(3)
Co3 Co1 Co2 N2 38.0(3)
N1 Co1 Co2 N4 97.6(5)
N3 Co1 Co2 N4 -170.1(4)
N6 Co1 Co2 N4 -95.2(5)
P1 Co1 Co2 N4 40.9(4)
Co3 Co1 Co2 N4 -131.9(4)
N1 Co1 Co2 N5 -167.4(5)
N3 Co1 Co2 N5 -75.1(4)
N4 Co1 Co2 N5 95.0(5)
N6 Co1 Co2 N5 -0.2(4)
P1 Co1 Co2 N5 136.0(4)
Co3 Co1 Co2 N5 -36.9(3)
N1 Co1 Co2 P2 57.5(4)
N3 Co1 Co2 P2 149.9(3)
N4 Co1 Co2 P2 -40.0(4)
N6 Co1 Co2 P2 -135.3(4)
P1 Co1 Co2 P2 0.9(4)
Co3 Co1 Co2 P2 -171.9(2)
N1 Co1 Co2 Co3 -130.6(4)
N3 Co1 Co2 Co3 -38.2(3)
N4 Co1 Co2 Co3 131.9(4)
N6 Co1 Co2 Co3 36.6(3)
P1 Co1 Co2 Co3 172.8(2)
N1 Co2 Co3 N2 92.1(4)
N4 Co2 Co3 N2 167.5(4)
N5 Co2 Co3 N2 -97.7(5)
P2 Co2 Co3 N2 -58.2(4)
Co1 Co2 Co3 N2 129.9(3)
N1 Co2 Co3 N3 0.5(4)
N2 Co2 Co3 N3 -91.6(4)
N4 Co2 Co3 N3 75.9(4)
N5 Co2 Co3 N3 170.7(4)
P2 Co2 Co3 N3 -149.8(4)
Co1 Co2 Co3 N3 38.4(3)
N1 Co2 Co3 N5 -170.1(5)
N2 Co2 Co3 N5 97.7(5)
N4 Co2 Co3 N5 -94.8(5)
P2 Co2 Co3 N5 39.5(4)
Co1 Co2 Co3 N5 -132.3(4)
N1 Co2 Co3 N6 -74.5(4)
N2 Co2 Co3 N6 -166.6(4)
N4 Co2 Co3 N6 0.8(4)
N5 Co2 Co3 N6 95.6(5)
P2 Co2 Co3 N6 135.1(4)
Co1 Co2 Co3 N6 -36.7(3)
N1 Co2 Co3 P3 151.6(4)
N2 Co2 Co3 P3 59.5(4)
N4 Co2 Co3 P3 -133.0(4)
N5 Co2 Co3 P3 -38.2(4)
P2 Co2 Co3 P3 1.3(4)
Co1 Co2 Co3 P3 -170.5(2)
N1 Co2 Co3 Co1 -37.8(3)
N2 Co2 Co3 Co1 -129.9(3)
N4 Co2 Co3 Co1 37.5(3)
N5 Co2 Co3 Co1 132.3(3)
P2 Co2 Co3 Co1 171.8(2)
N1 Co1 Co3 N2 -0.5(4)
N3 Co1 Co3 N2 91.5(4)
N4 Co1 Co3 N2 -75.7(4)
N6 Co1 Co3 N2 -171.4(4)
P1 Co1 Co3 N2 148.5(3)
Co2 Co1 Co3 N2 -38.4(3)
N1 Co1 Co3 N3 -92.0(4)
N4 Co1 Co3 N3 -167.2(4)
N6 Co1 Co3 N3 97.0(5)
P1 Co1 Co3 N3 57.0(4)
Co2 Co1 Co3 N3 -130.0(3)
N1 Co1 Co3 N5 75.1(4)
N3 Co1 Co3 N5 167.1(4)
N4 Co1 Co3 N5 -0.1(4)
N6 Co1 Co3 N5 -95.8(4)
P1 Co1 Co3 N5 -135.9(3)
Co2 Co1 Co3 N5 37.2(3)
N1 Co1 Co3 N6 171.0(5)
N3 Co1 Co3 N6 -97.0(5)
N4 Co1 Co3 N6 95.8(4)
P1 Co1 Co3 N6 -40.0(4)
Co2 Co1 Co3 N6 133.0(4)
N1 Co1 Co3 P3 -151.5(4)
N3 Co1 Co3 P3 -59.5(4)
N4 Co1 Co3 P3 133.3(3)
N6 Co1 Co3 P3 37.6(4)
P1 Co1 Co3 P3 -2.5(4)
Co2 Co1 Co3 P3 170.6(2)
N1 Co1 Co3 Co2 38.0(3)
N3 Co1 Co3 Co2 130.0(3)
N4 Co1 Co3 Co2 -37.2(3)
N6 Co1 Co3 Co2 -133.0(4)
P1 Co1 Co3 Co2 -173.0(2)
N1 Co1 P1 C26 106.5(6)
N3 Co1 P1 C26 3.3(6)
N4 Co1 P1 C26 -176.4(6)
N6 Co1 P1 C26 -73.0(6)
Co2 Co1 P1 C26 151.1(6)
Co3 Co1 P1 C26 -41.2(6)
N1 Co1 P1 C25 -15.2(6)
N3 Co1 P1 C25 -118.4(6)
N4 Co1 P1 C25 62.0(6)
N6 Co1 P1 C25 165.3(6)
Co2 Co1 P1 C25 29.4(6)
Co3 Co1 P1 C25 -162.9(5)
N1 Co1 P1 C24 -134.6(6)
N3 Co1 P1 C24 122.2(6)
N4 Co1 P1 C24 -57.5(6)
N6 Co1 P1 C24 45.9(6)
Co2 Co1 P1 C24 -90.0(6)
Co3 Co1 P1 C24 77.7(6)
N1 Co2 P2 C27 121.2(6)
N2 Co2 P2 C27 -135.0(6)
N4 Co2 P2 C27 44.4(6)
N5 Co2 P2 C27 -58.3(6)
Co1 Co2 P2 C27 76.3(6)
Co3 Co2 P2 C27 -89.6(5)
N1 Co2 P2 C29 4.0(6)
N2 Co2 P2 C29 107.8(6)
N4 Co2 P2 C29 -72.8(6)
N5 Co2 P2 C29 -175.5(6)
Co1 Co2 P2 C29 -40.9(6)
Co3 Co2 P2 C29 153.2(5)
N1 Co2 P2 C28 -118.9(6)
N2 Co2 P2 C28 -15.1(6)
N4 Co2 P2 C28 164.3(6)
N5 Co2 P2 C28 61.6(6)
Co1 Co2 P2 C28 -163.8(5)
Co3 Co2 P2 C28 30.2(6)
N2 Co3 P3 C32 -112.2(6)
N3 Co3 P3 C32 -9.1(6)
N5 Co3 P3 C32 170.6(6)
N6 Co3 P3 C32 67.4(6)
Co2 Co3 P3 C32 -158.9(5)
Co1 Co3 P3 C32 37.4(6)
N2 Co3 P3 C30 129.0(5)
N3 Co3 P3 C30 -127.9(6)
N5 Co3 P3 C30 51.8(6)
N6 Co3 P3 C30 -51.3(6)
Co2 Co3 P3 C30 82.3(5)
Co1 Co3 P3 C30 -81.3(5)
N2 Co3 P3 C31 11.4(6)
N3 Co3 P3 C31 114.5(6)
N5 Co3 P3 C31 -65.8(6)
N6 Co3 P3 C31 -169.0(5)
Co2 Co3 P3 C31 -35.3(6)
Co1 Co3 P3 C31 161.0(5)
N3 Co1 N1 C6 162.3(6)
N4 Co1 N1 C6 -46.7(6)
N6 Co1 N1 C6 -129.1(8)
P1 Co1 N1 C6 51.9(6)
Co2 Co1 N1 C6 -102.5(6)
Co3 Co1 N1 C6 -144.1(6)
N3 Co1 N1 C3 22.0(9)
N4 Co1 N1 C3 172.9(9)
N6 Co1 N1 C3 90.6(11)
P1 Co1 N1 C3 -88.5(8)
Co2 Co1 N1 C3 117.2(9)
Co3 Co1 N1 C3 75.5(8)
N3 Co1 N1 Co2 -95.2(4)
N4 Co1 N1 Co2 55.7(3)
N6 Co1 N1 Co2 -26.6(9)
P1 Co1 N1 Co2 154.33(19)
Co3 Co1 N1 Co2 -41.7(3)
N2 Co2 N1 C6 -159.9(6)
N4 Co2 N1 C6 49.1(6)
N5 Co2 N1 C6 130.9(8)
P2 Co2 N1 C6 -48.2(6)
Co1 Co2 N1 C6 105.2(7)
Co3 Co2 N1 C6 147.0(6)
N2 Co2 N1 C3 -23.4(9)
N4 Co2 N1 C3 -174.4(10)
N5 Co2 N1 C3 -92.6(11)
P2 Co2 N1 C3 88.3(9)
Co1 Co2 N1 C3 -118.3(10)
Co3 Co2 N1 C3 -76.5(9)
N2 Co2 N1 Co1 94.9(3)
N4 Co2 N1 Co1 -56.1(3)
N5 Co2 N1 Co1 25.7(9)
P2 Co2 N1 Co1 -153.3(2)
Co3 Co2 N1 Co1 41.8(3)
N3 Co3 N2 C12 -161.0(7)
N5 Co3 N2 C12 47.3(6)
N6 Co3 N2 C12 131.1(8)
P3 Co3 N2 C12 -49.6(7)
Co2 Co3 N2 C12 103.2(7)
Co1 Co3 N2 C12 145.3(6)
N3 Co3 N2 C4 -21.3(9)
N5 Co3 N2 C4 -172.9(10)
N6 Co3 N2 C4 -89.2(12)
P3 Co3 N2 C4 90.1(9)
Co2 Co3 N2 C4 -117.0(9)
Co1 Co3 N2 C4 -75.0(9)
N3 Co3 N2 Co2 95.8(4)
N5 Co3 N2 Co2 -55.9(3)
N6 Co3 N2 Co2 27.9(8)
P3 Co3 N2 Co2 -152.83(17)
Co1 Co3 N2 Co2 42.1(2)
N1 Co2 N2 C12 160.2(6)
N4 Co2 N2 C12 -129.7(8)
N5 Co2 N2 C12 -48.6(6)
P2 Co2 N2 C12 49.1(6)
Co1 Co2 N2 C12 -146.4(5)
Co3 Co2 N2 C12 -104.2(6)
N1 Co2 N2 C4 24.3(8)
N4 Co2 N2 C4 94.4(10)
N5 Co2 N2 C4 175.6(8)
P2 Co2 N2 C4 -86.8(8)
Co1 Co2 N2 C4 77.8(8)
Co3 Co2 N2 C4 120.0(8)
N1 Co2 N2 Co3 -95.6(3)
N4 Co2 N2 Co3 -25.5(8)
N5 Co2 N2 Co3 55.6(3)
P2 Co2 N2 Co3 153.24(17)
Co1 Co2 N2 Co3 -42.2(2)
N2 Co3 N3 C18 159.9(7)
N5 Co3 N3 C18 -130.9(8)
N6 Co3 N3 C18 -48.1(6)
P3 Co3 N3 C18 48.6(7)
Co2 Co3 N3 C18 -146.3(6)
Co1 Co3 N3 C18 -104.2(7)
N2 Co3 N3 C5 22.7(10)
N5 Co3 N3 C5 91.9(12)
N6 Co3 N3 C5 174.7(10)
P3 Co3 N3 C5 -88.7(9)
Co2 Co3 N3 C5 76.4(9)
Co1 Co3 N3 C5 118.5(10)
N2 Co3 N3 Co1 -95.8(4)
N5 Co3 N3 Co1 -26.6(9)
N6 Co3 N3 Co1 56.2(3)
P3 Co3 N3 Co1 152.78(18)
Co2 Co3 N3 Co1 -42.1(2)
N1 Co1 N3 C18 -161.6(6)
N4 Co1 N3 C18 128.6(8)
N6 Co1 N3 C18 46.5(6)
P1 Co1 N3 C18 -50.7(6)
Co2 Co1 N3 C18 144.7(5)
Co3 Co1 N3 C18 102.7(6)
N1 Co1 N3 C5 -21.6(9)
N4 Co1 N3 C5 -91.3(11)
N6 Co1 N3 C5 -173.4(9)
P1 Co1 N3 C5 89.3(8)
Co2 Co1 N3 C5 -75.2(8)
Co3 Co1 N3 C5 -117.3(9)
N1 Co1 N3 Co3 95.7(3)
N4 Co1 N3 Co3 26.0(9)
N6 Co1 N3 Co3 -56.2(3)
P1 Co1 N3 Co3 -153.39(18)
Co2 Co1 N3 Co3 42.1(2)
N1 Co2 N4 C11 -47.7(6)
N2 Co2 N4 C11 -123.6(7)
N5 Co2 N4 C11 162.1(6)
P2 Co2 N4 C11 57.6(6)
Co1 Co2 N4 C11 -103.0(6)
Co3 Co2 N4 C11 -144.0(5)
N1 Co2 N4 Co1 55.3(4)
N2 Co2 N4 Co1 -20.6(9)
N5 Co2 N4 Co1 -94.9(4)
P2 Co2 N4 Co1 160.54(19)
Co3 Co2 N4 Co1 -41.0(3)
N1 Co1 N4 C11 45.7(6)
N3 Co1 N4 C11 121.3(8)
N6 Co1 N4 C11 -163.6(6)
P1 Co1 N4 C11 -59.3(6)
Co2 Co1 N4 C11 101.3(6)
Co3 Co1 N4 C11 142.1(5)
N1 Co1 N4 Co2 -55.6(3)
N3 Co1 N4 Co2 20.0(9)
N6 Co1 N4 Co2 95.1(3)
P1 Co1 N4 Co2 -160.61(19)
Co3 Co1 N4 Co2 40.8(3)
N2 Co3 N5 C17 -46.5(6)
N3 Co3 N5 C17 -121.2(8)
N6 Co3 N5 C17 163.0(6)
P3 Co3 N5 C17 59.4(6)
Co2 Co3 N5 C17 -102.1(6)
Co1 Co3 N5 C17 -142.6(6)
N2 Co3 N5 Co2 55.6(3)
N3 Co3 N5 Co2 -19.1(9)
N6 Co3 N5 Co2 -94.9(4)
P3 Co3 N5 Co2 161.48(19)
Co1 Co3 N5 Co2 -40.5(2)
N1 Co2 N5 C17 122.7(8)
N2 Co2 N5 C17 47.6(6)
N4 Co2 N5 C17 -162.2(6)
P2 Co2 N5 C17 -58.3(6)
Co1 Co2 N5 C17 143.2(6)
Co3 Co2 N5 C17 102.7(7)
N1 Co2 N5 Co3 20.0(9)
N2 Co2 N5 Co3 -55.1(3)
N4 Co2 N5 Co3 95.1(4)
P2 Co2 N5 Co3 -160.92(19)
Co1 Co2 N5 Co3 40.6(3)
N2 Co3 N6 C23 120.8(8)
N3 Co3 N6 C23 47.3(7)
N5 Co3 N6 C23 -162.3(6)
P3 Co3 N6 C23 -58.5(6)
Co2 Co3 N6 C23 143.2(6)
Co1 Co3 N6 C23 103.2(7)
N2 Co3 N6 Co1 17.6(9)
N3 Co3 N6 Co1 -55.9(4)
N5 Co3 N6 Co1 94.6(4)
P3 Co3 N6 Co1 -161.73(19)
Co2 Co3 N6 Co1 40.0(3)
N1 Co1 N6 C23 -121.1(8)
N3 Co1 N6 C23 -46.8(6)
N4 Co1 N6 C23 163.3(6)
P1 Co1 N6 C23 58.0(6)
Co2 Co1 N6 C23 -142.5(6)
Co3 Co1 N6 C23 -102.5(7)
N1 Co1 N6 Co3 -18.6(9)
N3 Co1 N6 Co3 55.7(3)
N4 Co1 N6 Co3 -94.2(3)
P1 Co1 N6 Co3 160.4(2)
Co2 Co1 N6 Co3 -40.0(3)
C6 N1 C3 C2 179.4(9)
Co1 N1 C3 C2 -43.1(12)
Co2 N1 C3 C2 46.8(13)
C5 C2 C3 N1 62.9(13)
C1 C2 C3 N1 -179.8(9)
C4 C2 C3 N1 -66.4(12)
C12 N2 C4 C2 -179.9(9)
Co3 N2 C4 C2 43.2(14)
Co2 N2 C4 C2 -47.6(12)
C5 C2 C4 N2 -64.3(13)
C3 C2 C4 N2 67.3(12)
C1 C2 C4 N2 -178.6(10)
C18 N3 C5 C2 178.9(9)
Co3 N3 C5 C2 -47.8(14)
Co1 N3 C5 C2 42.1(13)
C3 C2 C5 N3 -62.3(14)
C1 C2 C5 N3 -179.6(10)
C4 C2 C5 N3 66.9(13)
C3 N1 C6 C7 0.2(12)
Co1 N1 C6 C7 -142.7(5)
Co2 N1 C6 C7 139.2(5)
C3 N1 C6 C11 -179.1(7)
Co1 N1 C6 C11 38.0(6)
Co2 N1 C6 C11 -40.1(6)
N1 C6 C7 C8 -179.2(8)
C11 C6 C7 C8 0.0
C6 C7 C8 C9 0.0
C7 C8 C9 C10 0.0
C8 C9 C10 C11 0.0
Co2 N4 C11 C10 -140.0(5)
Co1 N4 C11 C10 143.6(5)
Co2 N4 C11 C6 38.7(6)
Co1 N4 C11 C6 -37.7(6)
C9 C10 C11 N4 178.6(8)
C9 C10 C11 C6 0.0
N1 C6 C11 N4 0.5(7)
C7 C6 C11 N4 -178.8(7)
N1 C6 C11 C10 179.4(7)
C7 C6 C11 C10 0.0
Co3 N5 C17 C16 -142.5(5)
Co2 N5 C17 C16 140.7(5)
Co3 N5 C17 C12 38.0(7)
Co2 N5 C17 C12 -38.8(7)
N5 C17 C16 C15 -179.5(9)
C12 C17 C16 C15 0.0
C17 C16 C15 C14 0.0
C16 C15 C14 C13 0.0
C15 C14 C13 C12 0.0
C4 N2 C12 C13 -1.5(13)
Co3 N2 C12 C13 141.8(5)
Co2 N2 C12 C13 -140.0(5)
C4 N2 C12 C17 178.3(8)
Co3 N2 C12 C17 -38.5(7)
Co2 N2 C12 C17 39.8(6)
C14 C13 C12 N2 179.7(9)
C14 C13 C12 C17 0.0
N5 C17 C12 N2 -0.2(8)
C16 C17 C12 N2 -179.8(7)
N5 C17 C12 C13 179.6(7)
C16 C17 C12 C13 0.0
Co3 N6 C23 C22 142.1(5)
Co1 N6 C23 C22 -141.1(5)
Co3 N6 C23 C18 -37.9(7)
Co1 N6 C23 C18 38.9(7)
N6 C23 C22 C21 180.0(9)
C18 C23 C22 C21 0.0
C23 C22 C21 C20 0.0
C22 C21 C20 C19 0.0
C21 C20 C19 C18 0.0
C5 N3 C18 C19 -1.6(13)
Co3 N3 C18 C19 -141.2(5)
Co1 N3 C18 C19 141.1(6)
C5 N3 C18 C23 179.7(8)
Co3 N3 C18 C23 40.1(7)
Co1 N3 C18 C23 -37.7(7)
C20 C19 C18 N3 -178.6(9)
C20 C19 C18 C23 0.0
N6 C23 C18 N3 -1.1(8)
C22 C23 C18 N3 178.9(7)
N6 C23 C18 C19 -180.0(8)
C22 C23 C18 C19 0.0
C4S O1S C1S C2S 27.0(16)
O1S C1S C2S C3S -7.8(19)
C1S C2S C3S C4S -13.9(19)
C1S O1S C4S C3S -37.2(15)
C2S C3S C4S O1S 31.6(17)
C8S O2S C5S C6S 20(5)
O2S C5S C6S C7S -24(5)
C5S C6S C7S C8S 18(5)
C5S O2S C8S C7S -8(5)
C6S C7S C8S O2S -6(6)
C8D O2D C5D C6D -34(3)
O2D C5D C6D C7D 40(3)
C5D C6D C7D C8D -31(3)
C5D O2D C8D C7D 13(3)
C6D C7D C8D O2D 11(3)
C12S O3S C9S C10S 2(5)
O3S C9S C10S C11S 8(5)
C9S C10S C11S C12S -14(4)
C9S O3S C12S C11S -11(5)
C10S C11S C12S O3S 16(4)
C12D O3D C9D C10D 16(4)
O3D C9D C10D C11D 7(5)
C9D C10D C11D C12D -26(5)
C9D O3D C12D C11D -32(4)
C10D C11D C12D O3D 36(4)
